data_4124952
loop_
_publ_author_name
'Rittle, Jonathan'
'Peters, Jonas C.'

_publ_section_title
;
 An Fe-N2 Complex That Generates Hydrazine and Ammonia via Fe&#x2550;NNH2:
 Demonstrating a Hybrid Distal-to-Alternating Pathway for N2 Reduction.
;
_journal_issue 12
_journal_name_full 'Journal of the American Chemical Society'
_journal_page_first 4243
_journal_paper_doi 10.1021/jacs.6b01230
_journal_volume 138
_journal_year 2016
_chemical_formula_sum 'C39 H60 F3 Fe N2 O3 P3 S Si'
_chemical_formula_weight 870.80
_chemical_name_systematic
;
 ?
;
_space_group_crystal_system orthorhombic
_space_group_IT_number 33
_space_group_name_Hall 'P 2c -2n'
_space_group_name_H-M_alt 'P n a 21'
_symmetry_space_group_name_Hall 'P 2c -2n'
_symmetry_space_group_name_H-M 'P n a 21'
_atom_sites_solution_hydrogens geom
_audit_creation_method SHELXL-2013
_cell_angle_alpha 90
_cell_angle_beta 90
_cell_angle_gamma 90
_cell_formula_units_Z 4
_cell_length_a 20.9744(9)
_cell_length_b 14.6729(7)
_cell_length_c 13.7649(8)
_cell_measurement_reflns_used 9280
_cell_measurement_temperature 100(2)
_cell_measurement_theta_max 30.51
_cell_measurement_theta_min 2.39
_cell_volume 4236.2(4)
_computing_structure_refinement 'SHELXL-2013 (Sheldrick, 2013)'
_diffrn_ambient_temperature 100(2)
_diffrn_detector_area_resol_mean 8.33
_diffrn_measured_fraction_theta_full 0.998
_diffrn_measured_fraction_theta_max 0.999
_diffrn_measurement_device_type 'Bruker KAPPA APEXII CCD'
_diffrn_measurement_method '\f and \w scans'
_diffrn_radiation_type MoK\a
_diffrn_radiation_wavelength 0.71073
_diffrn_reflns_av_R_equivalents 0.0333
_diffrn_reflns_av_unetI/netI 0.0364
_diffrn_reflns_Laue_measured_fraction_full 0.998
_diffrn_reflns_Laue_measured_fraction_max 0.999
_diffrn_reflns_limit_h_max 25
_diffrn_reflns_limit_h_min -27
_diffrn_reflns_limit_k_max 19
_diffrn_reflns_limit_k_min -17
_diffrn_reflns_limit_l_max 18
_diffrn_reflns_limit_l_min -18
_diffrn_reflns_number 43639
_diffrn_reflns_point_group_measured_fraction_full 0.999
_diffrn_reflns_point_group_measured_fraction_max 0.999
_diffrn_reflns_theta_full 25.242
_diffrn_reflns_theta_max 28.278
_diffrn_reflns_theta_min 2.442
_diffrn_source 'fine-focus sealed tube'
_exptl_absorpt_coefficient_mu 0.599
_exptl_absorpt_correction_type multi-scan
_exptl_absorpt_process_details 'SADABS-2014/5 (Sheldrick, 2014)'
_exptl_crystal_colour purple
_exptl_crystal_density_diffrn 1.365
_exptl_crystal_description block
_exptl_crystal_F_000 1840
_exptl_crystal_size_max 0.20
_exptl_crystal_size_mid 0.10
_exptl_crystal_size_min 0.10
_exptl_transmission_factor_max 0.7461
_exptl_transmission_factor_min 0.6785
_refine_diff_density_max 0.480
_refine_diff_density_min -0.498
_refine_diff_density_rms 0.065
_refine_ls_abs_structure_details
;
 Refined as an inversion twin.
;
_refine_ls_abs_structure_Flack 0.253(14)
_refine_ls_extinction_method none
_refine_ls_goodness_of_fit_ref 1.061
_refine_ls_hydrogen_treatment constr
_refine_ls_matrix_type full
_refine_ls_number_parameters 561
_refine_ls_number_reflns 10256
_refine_ls_number_restraints 19
_refine_ls_restrained_S_all 1.061
_refine_ls_R_factor_all 0.0367
_refine_ls_R_factor_gt 0.0321
_refine_ls_shift/su_max 0.001
_refine_ls_shift/su_mean 0.000
_refine_ls_structure_factor_coef Fsqd
_refine_ls_weighting_details 'w=1/[\s^2^(Fo^2^)+(0.0404P)^2^+1.2599P] where P=(Fo^2^+2Fc^2^)/3'
_refine_ls_weighting_scheme calc
_refine_ls_wR_factor_gt 0.0766
_refine_ls_wR_factor_ref 0.0786
_reflns_Friedel_coverage 0.922
_reflns_Friedel_fraction_full 0.999
_reflns_Friedel_fraction_max 0.999
_reflns_number_gt 9540
_reflns_number_total 10256
_reflns_threshold_expression 'I > 2\s(I)'
_cod_data_source_file ja6b01230_si_002.cif
_cod_data_source_block p15180
_cod_depositor_comments 'Adding full bibliography for 4124949--4124953.cif.'
_cod_database_code 4124952
_shelx_space_group_comment
;
The symmetry employed for this shelxl refinement is uniquely defined
by the following loop, which should always be used as a source of
symmetry information in preference to the above space-group names.
They are only intended as comments.
;
_shelxl_version_number 2013-3

loop_
_space_group_symop_operation_xyz
'x, y, z'
'-x, -y, z+1/2'
'-x+1/2, y+1/2, z+1/2'
'x+1/2, -y+1/2, z'

loop_
_atom_site_label
_atom_site_type_symbol
_atom_site_fract_x
_atom_site_fract_y
_atom_site_fract_z
_atom_site_U_iso_or_equiv
_atom_site_adp_type
_atom_site_occupancy
_atom_site_site_symmetry_order
_atom_site_calc_flag
_atom_site_refinement_flags_posn
_atom_site_refinement_flags_adp
_atom_site_refinement_flags_occupancy
_atom_site_disorder_assembly
_atom_site_disorder_group
Fe1 Fe 0.13844(2) 0.85151(2) 0.32477(4) 0.01151(9) Uani 1 1 d . . . . .
Si2 Si 0.23634(3) 0.92647(4) 0.32554(7) 0.01186(14) Uani 1 1 d . . . . .
S1 S 0.51408(4) 0.82846(6) 0.84371(7) 0.0297(2) Uani 1 1 d . . . . .
C8 C 0.14989(12) 1.17915(17) 0.3285(3) 0.0156(5) Uani 1 1 d . . . . .
H8A H 0.1070 1.2000 0.3258 0.019 Uiso 1 1 calc R U . . .
C9 C 0.22685(11) 1.05392(16) 0.3289(2) 0.0125(5) Uani 1 1 d . . . . .
N13 N 0.06888(10) 0.80208(15) 0.2919(2) 0.0155(5) Uani 1 1 d . . . . .
C14 C 0.16381(11) 1.08560(16) 0.3230(2) 0.0126(5) Uani 1 1 d . . . . .
C15 C 0.19982(13) 1.24059(18) 0.3378(2) 0.0179(6) Uani 1 1 d . . . . .
H15A H 0.1911 1.3040 0.3411 0.022 Uiso 1 1 calc R U . . .
C16 C 0.34874(14) 0.9113(2) 0.4504(2) 0.0192(6) Uani 1 1 d . . . . .
H16A H 0.3708 0.9478 0.4044 0.023 Uiso 1 1 calc R U . . .
C18 C 0.28438(13) 0.89030(19) 0.4349(2) 0.0145(6) Uani 1 1 d . . . . .
C20 C 0.27577(12) 1.11767(18) 0.3382(2) 0.0167(6) Uani 1 1 d . . . . .
H20A H 0.3188 1.0975 0.3416 0.020 Uiso 1 1 calc R U . . .
C21 C 0.28747(13) 0.89009(19) 0.2197(2) 0.0149(6) Uani 1 1 d . . . . .
C22 C 0.35776(15) 0.8155(2) 0.0660(3) 0.0222(7) Uani 1 1 d . . . . .
H22A H 0.3812 0.7910 0.0130 0.027 Uiso 1 1 calc R U . . .
C23 C -0.02053(15) 0.7062(2) 0.3225(3) 0.0324(7) Uani 1 1 d . . . . .
H23A H 0.0073 0.6741 0.3683 0.049 Uiso 1 1 calc R U . . .
H23B H -0.0436 0.6618 0.2826 0.049 Uiso 1 1 calc R U . . .
H23C H -0.0511 0.7436 0.3586 0.049 Uiso 1 1 calc R U . . .
N26 N 0.01842(11) 0.76542(17) 0.2591(2) 0.0195(5) Uani 1 1 d . . . . .
C28 C 0.26238(13) 1.21024(19) 0.3425(2) 0.0172(6) Uani 1 1 d . . . . .
H28A H 0.2962 1.2530 0.3487 0.021 Uiso 1 1 calc R U . . .
C30 C 0.37621(14) 0.8977(2) 0.1078(2) 0.0209(6) Uani 1 1 d . . . . .
H30A H 0.4126 0.9288 0.0836 0.025 Uiso 1 1 calc R U . . .
C33 C -0.00730(15) 0.7850(2) 0.1625(3) 0.0250(7) Uani 1 1 d . . . . .
H33A H 0.0200 0.8298 0.1298 0.037 Uiso 1 1 calc R U . . .
H33B H -0.0505 0.8096 0.1687 0.037 Uiso 1 1 calc R U . . .
H33C H -0.0085 0.7287 0.1241 0.037 Uiso 1 1 calc R U . . .
C55 C 0.34201(14) 0.9348(2) 0.1847(2) 0.0184(6) Uani 1 1 d . . . . .
H55A H 0.3555 0.9904 0.2135 0.022 Uiso 1 1 calc R U . . .
P1 P 0.10571(3) 0.99637(4) 0.29776(6) 0.01255(14) Uani 1 1 d . . . . .
P2 P 0.16635(3) 0.83014(5) 0.48029(6) 0.01381(14) Uani 1 1 d . . . . .
C1 C 0.16628(15) 1.0009(2) 0.5715(2) 0.0211(6) Uani 1 1 d . . . . .
H1A H 0.1448 1.0423 0.6168 0.032 Uiso 1 1 calc R U . . .
H1B H 0.1611 1.0235 0.5050 0.032 Uiso 1 1 calc R U . . .
H1C H 0.2118 0.9979 0.5875 0.032 Uiso 1 1 calc R U . . .
C2 C 0.02909(12) 1.04115(19) 0.3476(2) 0.0165(6) Uani 1 1 d . . . . .
H2A H 0.0195 1.0989 0.3120 0.020 Uiso 1 1 calc R U . . .
C4 C -0.02596(12) 0.97551(19) 0.3269(3) 0.0233(6) Uani 1 1 d . . . . .
H4A H -0.0661 1.0027 0.3490 0.035 Uiso 1 1 calc R U . . .
H4B H -0.0187 0.9181 0.3615 0.035 Uiso 1 1 calc R U . . .
H4C H -0.0284 0.9637 0.2569 0.035 Uiso 1 1 calc R U . . .
C6 C 0.17017(19) 0.6519(2) 0.5756(3) 0.0307(8) Uani 1 1 d . . . . .
H6A H 0.1513 0.5908 0.5736 0.046 Uiso 1 1 calc R U . . .
H6B H 0.1687 0.6753 0.6423 0.046 Uiso 1 1 calc R U . . .
H6C H 0.2146 0.6489 0.5537 0.046 Uiso 1 1 calc R U . . .
C7 C 0.13274(14) 0.7153(2) 0.5092(3) 0.0208(6) Uani 1 1 d . . . . .
H7A H 0.1307 0.6828 0.4454 0.025 Uiso 1 1 calc R U . . .
C3 C 0.05409(16) 1.0961(2) 0.1342(3) 0.0256(7) Uani 1 1 d . . . . .
H3A H 0.0528 1.1008 0.0632 0.038 Uiso 1 1 calc R U . . .
H3B H 0.0737 1.1511 0.1614 0.038 Uiso 1 1 calc R U . . .
H3C H 0.0106 1.0898 0.1594 0.038 Uiso 1 1 calc R U . . .
C5 C 0.13692(13) 0.9055(2) 0.5797(2) 0.0174(6) Uani 1 1 d . . . . .
H5A H 0.0899 0.9124 0.5707 0.021 Uiso 1 1 calc R U . . .
C12 C 0.15739(16) 1.0185(3) 0.1098(3) 0.0297(8) Uani 1 1 d . . . . .
H12A H 0.1500 1.0168 0.0395 0.045 Uiso 1 1 calc R U . . .
H12B H 0.1841 0.9667 0.1287 0.045 Uiso 1 1 calc R U . . .
H12C H 0.1790 1.0755 0.1270 0.045 Uiso 1 1 calc R U . . .
C13 C 0.09325(13) 1.01296(19) 0.1633(2) 0.0171(6) Uani 1 1 d . . . . .
H13A H 0.0704 0.9579 0.1385 0.020 Uiso 1 1 calc R U . . .
C10 C 0.06281(16) 0.7236(3) 0.5426(3) 0.0309(8) Uani 1 1 d . . . . .
H10A H 0.0421 0.6638 0.5384 0.046 Uiso 1 1 calc R U . . .
H10B H 0.0403 0.7670 0.5008 0.046 Uiso 1 1 calc R U . . .
H10C H 0.0616 0.7451 0.6100 0.046 Uiso 1 1 calc R U . . .
C24 C 0.25266(13) 0.83665(18) 0.5039(2) 0.0153(5) Uani 1 1 d . . . . .
O2 O 0.57927(13) 0.8519(3) 0.8293(4) 0.0832(13) Uani 1 1 d . . . . .
C25 C 0.38081(15) 0.8796(2) 0.5316(3) 0.0235(7) Uani 1 1 d . . . . .
H25A H 0.4244 0.8948 0.5414 0.028 Uiso 1 1 calc R U . . .
O4 O 0.49571(14) 0.7954(2) 0.9380(2) 0.0499(8) Uani 1 1 d . . . . .
O5 O 0.48639(14) 0.7786(2) 0.7645(2) 0.0525(9) Uani 1 1 d . . . . .
C26 C 0.28501(14) 0.8039(2) 0.5861(2) 0.0201(6) Uani 1 1 d . . . . .
H26A H 0.2634 0.7673 0.6326 0.024 Uiso 1 1 calc R U . . .
F8 F 0.40972(14) 0.9236(2) 0.8465(3) 0.0920(14) Uani 1 1 d . . . . .
C29 C 0.03051(14) 1.0645(2) 0.4552(2) 0.0223(7) Uani 1 1 d . . . . .
H29A H -0.0105 1.0911 0.4742 0.033 Uiso 1 1 calc R U . . .
H29B H 0.0647 1.1084 0.4677 0.033 Uiso 1 1 calc R U . . .
H29C H 0.0382 1.0089 0.4930 0.033 Uiso 1 1 calc R U . . .
C31 C 0.26952(13) 0.8071(2) 0.1787(2) 0.0183(6) Uani 1 1 d . . . . .
C32 C 0.34916(16) 0.8257(2) 0.5987(3) 0.0238(7) Uani 1 1 d . . . . .
H32A H 0.3714 0.8034 0.6538 0.029 Uiso 1 1 calc R U . . .
F12 F 0.4833(2) 0.9776(2) 0.7516(3) 0.1067(16) Uani 1 1 d . . . . .
C35 C 0.30521(15) 0.7694(2) 0.1018(3) 0.0235(7) Uani 1 1 d . . . . .
H35A H 0.2932 0.7125 0.0745 0.028 Uiso 1 1 calc R U . . .
F15 F 0.4898(3) 0.9919(2) 0.9077(3) 0.1170(18) Uani 1 1 d . . . . .
C36 C 0.14765(17) 0.8701(2) 0.6835(2) 0.0266(7) Uani 1 1 d . . . . .
H36A H 0.1271 0.9113 0.7300 0.040 Uiso 1 1 calc R U . . .
H36B H 0.1935 0.8673 0.6969 0.040 Uiso 1 1 calc R U . . .
H36C H 0.1292 0.8090 0.6897 0.040 Uiso 1 1 calc R U . . .
C37 C 0.4721(3) 0.9353(3) 0.8368(5) 0.0614(14) Uani 1 1 d . . . . .
P3 P 0.1987(4) 0.7522(4) 0.2339(5) 0.0158(7) Uani 0.683(7) 1 d . . P A 1
C27 C 0.1909(3) 0.5748(3) 0.3133(5) 0.0278(13) Uani 0.683(7) 1 d . . P A 1
H27A H 0.2084 0.5134 0.3045 0.042 Uiso 0.683(7) 1 calc R U P A 1
H27B H 0.1503 0.5798 0.2784 0.042 Uiso 0.683(7) 1 calc R U P A 1
H27C H 0.1838 0.5861 0.3826 0.042 Uiso 0.683(7) 1 calc R U P A 1
C19 C 0.2383(2) 0.6456(3) 0.2730(4) 0.0204(11) Uani 0.683(7) 1 d . . P A 1
H19A H 0.2570 0.6181 0.2130 0.024 Uiso 0.683(7) 1 calc R U P A 1
C34 C 0.2940(4) 0.6609(4) 0.3426(5) 0.0283(15) Uani 0.683(7) 1 d . . P A 1
H34A H 0.3151 0.6026 0.3559 0.042 Uiso 0.683(7) 1 calc R U P A 1
H34B H 0.2781 0.6868 0.4036 0.042 Uiso 0.683(7) 1 calc R U P A 1
H34C H 0.3246 0.7031 0.3131 0.042 Uiso 0.683(7) 1 calc R U P A 1
C11 C 0.1492(3) 0.7111(4) 0.1280(5) 0.0182(11) Uani 0.683(7) 1 d . U P A 1
H11A H 0.1058 0.6991 0.1552 0.022 Uiso 0.683(7) 1 calc R U P A 1
C38 C 0.1690(2) 0.6225(3) 0.0769(4) 0.0250(12) Uani 0.683(7) 1 d . U P A 1
H38A H 0.1365 0.6056 0.0291 0.038 Uiso 0.683(7) 1 calc R U P A 1
H38B H 0.1734 0.5737 0.1251 0.038 Uiso 0.683(7) 1 calc R U P A 1
H38C H 0.2099 0.6317 0.0439 0.038 Uiso 0.683(7) 1 calc R U P A 1
C17 C 0.1402(3) 0.7880(4) 0.0527(5) 0.0216(11) Uani 0.683(7) 1 d . U P A 1
H17A H 0.1060 0.7713 0.0075 0.032 Uiso 0.683(7) 1 calc R U P A 1
H17B H 0.1799 0.7969 0.0166 0.032 Uiso 0.683(7) 1 calc R U P A 1
H17C H 0.1288 0.8446 0.0863 0.032 Uiso 0.683(7) 1 calc R U P A 1
C39 C 0.2502(7) 0.6631(7) 0.3321(12) 0.030(3) Uani 0.317(7) 1 d . . P A 2
H39A H 0.2410 0.6868 0.3987 0.036 Uiso 0.317(7) 1 calc R U P A 2
P40 P 0.2072(9) 0.7497(10) 0.2425(13) 0.030(4) Uani 0.317(7) 1 d . . P A 2
C41 C 0.2259(9) 0.5618(9) 0.3329(14) 0.046(4) Uani 0.317(7) 1 d . . P A 2
H41A H 0.2475 0.5281 0.3848 0.069 Uiso 0.317(7) 1 calc R U P A 2
H41B H 0.2353 0.5333 0.2702 0.069 Uiso 0.317(7) 1 calc R U P A 2
H41C H 0.1798 0.5610 0.3443 0.069 Uiso 0.317(7) 1 calc R U P A 2
C42 C 0.3220(9) 0.6666(11) 0.3229(14) 0.037(3) Uani 0.317(7) 1 d . . P A 2
H42A H 0.3386 0.6047 0.3141 0.056 Uiso 0.317(7) 1 calc R U P A 2
H42B H 0.3403 0.6932 0.3820 0.056 Uiso 0.317(7) 1 calc R U P A 2
H42C H 0.3337 0.7040 0.2667 0.056 Uiso 0.317(7) 1 calc R U P A 2
C43 C 0.1696(7) 0.6758(14) 0.1501(12) 0.042(4) Uani 0.317(7) 1 d . U P A 2
H43A H 0.2045 0.6370 0.1230 0.051 Uiso 0.317(7) 1 calc R U P A 2
C44 C 0.1156(6) 0.6092(10) 0.1815(13) 0.052(4) Uani 0.317(7) 1 d . U P A 2
H44A H 0.0780 0.6188 0.1404 0.078 Uiso 0.317(7) 1 calc R U P A 2
H44B H 0.1043 0.6206 0.2495 0.078 Uiso 0.317(7) 1 calc R U P A 2
H44C H 0.1304 0.5462 0.1744 0.078 Uiso 0.317(7) 1 calc R U P A 2
C45 C 0.1495(7) 0.7409(16) 0.0677(13) 0.052(4) Uani 0.317(7) 1 d . U P A 2
H45A H 0.1310 0.7056 0.0142 0.078 Uiso 0.317(7) 1 calc R U P A 2
H45B H 0.1869 0.7743 0.0442 0.078 Uiso 0.317(7) 1 calc R U P A 2
H45C H 0.1178 0.7842 0.0923 0.078 Uiso 0.317(7) 1 calc R U P A 2

loop_
_atom_site_aniso_label
_atom_site_aniso_U_11
_atom_site_aniso_U_22
_atom_site_aniso_U_33
_atom_site_aniso_U_23
_atom_site_aniso_U_13
_atom_site_aniso_U_12
Fe1 0.01023(16) 0.01338(15) 0.01090(18) 0.00111(16) -0.00011(16) -0.00113(12)
Si2 0.0102(3) 0.0141(3) 0.0114(3) 0.0018(3) 0.0007(3) 0.0006(2)
S1 0.0168(3) 0.0410(4) 0.0314(5) 0.0065(4) 0.0031(3) -0.0018(3)
C8 0.0169(12) 0.0178(11) 0.0121(13) 0.0031(13) 0.0001(12) 0.0008(9)
C9 0.0135(11) 0.0145(11) 0.0096(12) 0.0016(12) -0.0001(11) -0.0001(8)
N13 0.0119(10) 0.0148(10) 0.0198(13) -0.0008(9) 0.0014(9) -0.0006(8)
C14 0.0124(11) 0.0162(11) 0.0093(12) 0.0012(12) 0.0002(11) -0.0017(8)
C15 0.0252(14) 0.0169(12) 0.0118(15) 0.0011(11) -0.0018(12) -0.0024(10)
C16 0.0147(13) 0.0236(14) 0.0193(16) 0.0011(12) 0.0000(11) 0.0023(11)
C18 0.0142(13) 0.0166(13) 0.0128(15) 0.0000(11) -0.0014(11) 0.0044(10)
C20 0.0135(12) 0.0214(12) 0.0150(16) 0.0022(12) -0.0002(11) -0.0021(9)
C21 0.0126(13) 0.0196(14) 0.0125(16) 0.0034(11) 0.0003(11) 0.0040(10)
C22 0.0178(15) 0.0333(18) 0.0155(16) 0.0014(14) 0.0052(12) 0.0087(12)
C23 0.0283(15) 0.0357(16) 0.033(2) 0.0021(18) 0.0024(17) -0.0177(13)
N26 0.0170(12) 0.0217(12) 0.0197(14) -0.0028(10) -0.0009(10) -0.0060(9)
C28 0.0205(13) 0.0200(12) 0.0112(16) 0.0031(11) -0.0013(11) -0.0072(10)
C30 0.0162(13) 0.0262(15) 0.0204(17) 0.0078(13) 0.0037(12) 0.0026(11)
C33 0.0229(15) 0.0288(16) 0.0232(18) -0.0009(14) -0.0068(13) -0.0068(12)
C55 0.0165(13) 0.0187(13) 0.0199(17) 0.0059(12) 0.0027(12) 0.0022(11)
P1 0.0102(3) 0.0146(3) 0.0129(4) 0.0021(2) -0.0010(2) -0.0003(2)
P2 0.0139(3) 0.0161(3) 0.0114(4) 0.0024(3) 0.0011(3) 0.0007(2)
C1 0.0240(15) 0.0223(14) 0.0170(16) -0.0006(12) 0.0003(12) 0.0044(11)
C2 0.0103(11) 0.0182(12) 0.0209(17) 0.0026(11) 0.0019(10) 0.0012(9)
C4 0.0138(12) 0.0230(13) 0.0330(18) -0.0035(15) 0.0012(14) 0.0010(10)
C6 0.044(2) 0.0209(16) 0.027(2) 0.0085(14) -0.0049(16) -0.0021(14)
C7 0.0248(15) 0.0212(14) 0.0165(16) 0.0062(13) 0.0005(12) -0.0032(11)
C3 0.0340(17) 0.0234(15) 0.0195(17) 0.0054(13) -0.0105(14) -0.0001(13)
C5 0.0180(13) 0.0227(14) 0.0115(15) 0.0017(11) 0.0037(11) 0.0048(11)
C12 0.0230(16) 0.051(2) 0.0154(17) 0.0080(16) 0.0016(13) 0.0004(15)
C13 0.0176(13) 0.0199(13) 0.0137(15) 0.0031(11) -0.0043(11) -0.0027(10)
C10 0.0284(17) 0.0367(18) 0.028(2) 0.0064(15) 0.0049(14) -0.0133(14)
C24 0.0153(13) 0.0170(12) 0.0135(14) 0.0014(11) -0.0021(11) 0.0034(10)
O2 0.0187(13) 0.159(4) 0.072(3) 0.000(3) 0.0028(19) -0.0260(18)
C25 0.0167(14) 0.0316(17) 0.0221(18) -0.0008(14) -0.0041(12) 0.0065(12)
O4 0.0474(17) 0.067(2) 0.0357(18) 0.0257(16) 0.0041(14) 0.0088(15)
O5 0.0495(17) 0.0599(19) 0.048(2) -0.0231(16) 0.0190(15) -0.0264(15)
C26 0.0229(15) 0.0219(14) 0.0155(16) 0.0031(12) -0.0009(12) 0.0048(11)
F8 0.0615(18) 0.081(2) 0.133(4) 0.037(2) 0.019(2) 0.0471(16)
C29 0.0176(14) 0.0298(16) 0.0194(17) 0.0032(13) 0.0040(12) 0.0049(11)
C31 0.0152(13) 0.0227(14) 0.0171(16) -0.0010(12) 0.0019(11) 0.0021(10)
C32 0.0227(15) 0.0309(17) 0.0177(17) 0.0019(14) -0.0063(13) 0.0110(13)
F12 0.174(4) 0.061(2) 0.085(3) 0.049(2) 0.014(3) 0.001(2)
C35 0.0200(14) 0.0297(16) 0.0208(18) -0.0074(14) 0.0046(12) 0.0020(12)
F15 0.204(5) 0.0424(18) 0.104(4) -0.037(2) 0.049(4) -0.044(2)
C36 0.0348(18) 0.0313(17) 0.0137(17) 0.0006(13) 0.0039(13) 0.0087(13)
C37 0.087(3) 0.0281(19) 0.069(4) 0.011(2) 0.023(3) -0.006(2)
P3 0.0113(17) 0.0152(11) 0.0208(12) -0.0037(9) 0.0050(13) -0.0039(9)
C27 0.036(3) 0.013(2) 0.034(4) 0.002(2) 0.007(3) 0.0032(19)
C19 0.022(2) 0.016(2) 0.022(3) -0.001(2) 0.003(2) 0.0018(16)
C34 0.031(4) 0.026(3) 0.028(4) 0.002(2) 0.000(3) 0.009(3)
C11 0.020(3) 0.020(2) 0.015(3) -0.006(2) -0.003(2) -0.0023(18)
C38 0.028(2) 0.023(2) 0.024(3) -0.012(2) 0.003(2) -0.0028(18)
C17 0.025(3) 0.022(2) 0.017(3) -0.004(2) -0.0027(19) 0.002(2)
C39 0.037(8) 0.027(5) 0.027(8) 0.000(6) 0.004(6) 0.004(4)
P40 0.017(5) 0.031(4) 0.041(6) -0.024(4) 0.004(3) 0.001(2)
C41 0.067(10) 0.030(6) 0.040(8) -0.008(7) 0.002(9) 0.004(7)
C42 0.043(10) 0.042(7) 0.027(8) 0.006(7) 0.002(7) 0.016(7)
C43 0.026(7) 0.071(10) 0.030(8) -0.023(7) 0.008(5) -0.016(6)
C44 0.036(7) 0.058(8) 0.062(10) -0.030(7) 0.011(6) -0.011(6)
C45 0.028(7) 0.101(12) 0.027(8) -0.017(9) 0.000(6) -0.021(8)

loop_
_atom_type_symbol
_atom_type_description
_atom_type_scat_dispersion_real
_atom_type_scat_dispersion_imag
_atom_type_scat_source
C C 0.0033 0.0016 'International Tables Vol C Tables 4.2.6.8 and 6.1.1.4'
H H 0.0000 0.0000 'International Tables Vol C Tables 4.2.6.8 and 6.1.1.4'
N N 0.0061 0.0033 'International Tables Vol C Tables 4.2.6.8 and 6.1.1.4'
O O 0.0106 0.0060 'International Tables Vol C Tables 4.2.6.8 and 6.1.1.4'
F F 0.0171 0.0103 'International Tables Vol C Tables 4.2.6.8 and 6.1.1.4'
Si Si 0.0817 0.0704 'International Tables Vol C Tables 4.2.6.8 and 6.1.1.4'
P P 0.1023 0.0942 'International Tables Vol C Tables 4.2.6.8 and 6.1.1.4'
S S 0.1246 0.1234 'International Tables Vol C Tables 4.2.6.8 and 6.1.1.4'
Fe Fe 0.3463 0.8444 'International Tables Vol C Tables 4.2.6.8 and 6.1.1.4'

loop_
_geom_angle_atom_site_label_1
_geom_angle_atom_site_label_2
_geom_angle_atom_site_label_3
_geom_angle
N13 Fe1 P2 114.91(9)
N13 Fe1 P1 95.57(8)
P2 Fe1 P1 111.55(3)
N13 Fe1 P3 93.2(2)
P2 Fe1 P3 106.7(2)
P1 Fe1 P3 132.24(15)
N13 Fe1 Si2 164.62(10)
P2 Fe1 Si2 80.30(3)
P1 Fe1 Si2 79.91(3)
P3 Fe1 Si2 79.48(18)
N13 Fe1 P40 97.3(5)
P2 Fe1 P40 102.1(5)
P1 Fe1 P40 134.4(4)
Si2 Fe1 P40 76.3(4)
C9 Si2 C21 111.14(13)
C9 Si2 C18 108.43(14)
C21 Si2 C18 103.45(11)
C9 Si2 Fe1 112.10(8)
C21 Si2 Fe1 111.35(10)
C18 Si2 Fe1 109.97(9)
O2 S1 O5 113.9(2)
O2 S1 O4 117.7(3)
O5 S1 O4 113.9(2)
O2 S1 C37 104.6(2)
O5 S1 C37 101.8(3)
O4 S1 C37 102.2(2)
C15 C8 C14 118.9(2)
C20 C9 C14 118.4(2)
C20 C9 Si2 126.26(19)
C14 C9 Si2 115.29(17)
N26 N13 Fe1 174.7(2)
C9 C14 C8 121.1(2)
C9 C14 P1 113.77(18)
C8 C14 P1 124.96(19)
C28 C15 C8 120.6(2)
C25 C16 C18 121.1(3)
C16 C18 C24 118.5(3)
C16 C18 Si2 125.1(2)
C24 C18 Si2 116.4(2)
C28 C20 C9 120.8(2)
C31 C21 C55 119.3(3)
C31 C21 Si2 114.0(2)
C55 C21 Si2 126.6(2)
C35 C22 C30 119.8(3)
N13 N26 C33 123.1(3)
N13 N26 C23 120.0(3)
C33 N26 C23 116.6(3)
C15 C28 C20 120.2(2)
C55 C30 C22 120.8(3)
C30 C55 C21 119.9(3)
C14 P1 C2 104.64(12)
C14 P1 C13 100.80(14)
C2 P1 C13 101.31(13)
C14 P1 Fe1 116.12(8)
C2 P1 Fe1 122.08(9)
C13 P1 Fe1 108.94(9)
C24 P2 C5 99.50(13)
C24 P2 C7 112.32(13)
C5 P2 C7 104.71(15)
C24 P2 Fe1 114.71(10)
C5 P2 Fe1 122.11(10)
C7 P2 Fe1 103.33(11)
C29 C2 C4 109.8(3)
C29 C2 P1 114.9(2)
C4 C2 P1 111.1(2)
C6 C7 C10 111.1(3)
C6 C7 P2 118.9(2)
C10 C7 P2 110.5(2)
C1 C5 C36 108.6(3)
C1 C5 P2 110.7(2)
C36 C5 P2 115.6(2)
C3 C13 C12 107.7(3)
C3 C13 P1 115.9(2)
C12 C13 P1 110.9(2)
C18 C24 C26 120.6(3)
C18 C24 P2 112.1(2)
C26 C24 P2 126.8(2)
C32 C25 C16 119.8(3)
C32 C26 C24 119.2(3)
C21 C31 C35 120.2(3)
C21 C31 P40 114.2(6)
C35 C31 P40 125.0(6)
C21 C31 P3 115.4(3)
C35 C31 P3 124.3(3)
C25 C32 C26 120.8(3)
C22 C35 C31 120.0(3)
F8 C37 F15 106.4(5)
F8 C37 F12 108.6(5)
F15 C37 F12 107.5(4)
F8 C37 S1 111.3(3)
F15 C37 S1 111.5(5)
F12 C37 S1 111.3(4)
C19 P3 C31 97.3(4)
C19 P3 C11 101.6(4)
C31 P3 C11 105.2(4)
C19 P3 Fe1 128.6(4)
C31 P3 Fe1 112.9(3)
C11 P3 Fe1 108.7(5)
C34 C19 C27 111.5(5)
C34 C19 P3 113.7(5)
C27 C19 P3 112.6(4)
C38 C11 C17 110.2(5)
C38 C11 P3 118.4(5)
C17 C11 P3 110.6(4)
C42 C39 C41 110.8(12)
C42 C39 P40 112.3(11)
C41 C39 P40 117.5(13)
C31 P40 C43 104.5(10)
C31 P40 C39 105.9(11)
C43 P40 C39 104.3(11)
C31 P40 Fe1 112.6(7)
C43 P40 Fe1 116.1(11)
C39 P40 Fe1 112.6(8)
C45 C43 C44 113.3(14)
C45 C43 P40 105.0(13)
C44 C43 P40 119.2(12)

loop_
_geom_bond_atom_site_label_1
_geom_bond_atom_site_label_2
_geom_bond_distance
Fe1 N13 1.691(2)
Fe1 P2 2.2413(9)
Fe1 P1 2.2644(7)
Fe1 P3 2.298(7)
Fe1 Si2 2.3293(7)
Fe1 P40 2.365(17)
Si2 C9 1.881(2)
Si2 C21 1.886(3)
Si2 C18 1.887(3)
S1 O2 1.424(3)
S1 O5 1.435(3)
S1 O4 1.438(3)
S1 C37 1.800(5)
C8 C15 1.388(4)
C8 C14 1.405(3)
C9 C20 1.394(3)
C9 C14 1.404(3)
N13 N26 1.270(3)
C14 P1 1.822(2)
C15 C28 1.387(4)
C16 C25 1.386(4)
C16 C18 1.401(4)
C18 C24 1.402(4)
C20 C28 1.388(4)
C21 C31 1.395(4)
C21 C55 1.404(4)
C22 C35 1.383(5)
C22 C30 1.392(5)
C23 N26 1.477(4)
N26 C33 1.464(4)
C30 C55 1.389(4)
P1 C2 1.867(3)
P1 C13 1.884(3)
P2 C24 1.842(3)
P2 C5 1.865(3)
P2 C7 1.870(3)
C1 C5 1.533(4)
C2 C29 1.520(4)
C2 C4 1.530(4)
C6 C7 1.522(5)
C7 C10 1.542(5)
C3 C13 1.524(4)
C5 C36 1.536(5)
C12 C13 1.536(4)
C24 C26 1.404(4)
C25 C32 1.384(5)
C26 C32 1.394(5)
F8 C37 1.327(6)
C31 C35 1.409(4)
C31 P40 1.787(15)
C31 P3 1.853(7)
F12 C37 1.347(7)
F15 C37 1.334(7)
P3 C19 1.851(9)
P3 C11 1.888(11)
C27 C19 1.542(7)
C19 C34 1.529(8)
C11 C38 1.535(7)
C11 C17 1.543(7)
C39 C42 1.511(19)
C39 C41 1.572(17)
C39 P40 1.99(2)
P40 C43 1.85(2)
C43 C45 1.54(3)
C43 C44 1.56(2)
